data_2223040
loop_
_publ_author_name
'Lee, Hee K.'
'Lee, Soon W.'

_publ_section_title
;
 <i>N</i>,<i>N</i>'-Bis[(<i>E</i>)-4-nitrobenzylidene]-4,4'-oxydianiline
;
_journal_coeditor_code CV2603
_journal_issue 9
_journal_name_full 'Acta Crystallographica Section E'
_journal_page_first o2263
_journal_paper_doi 10.1107/S1600536809033844
_journal_volume 65
_journal_year 2009
_chemical_formula_iupac 'C26 H18 N4 O5'
_chemical_formula_moiety 'C26 H18 N4 O5'
_chemical_formula_sum 'C26 H18 N4 O5'
_chemical_formula_weight 466.44
_chemical_name_systematic
;
<i>N</i>,<i>N</i>'-Bis[(<i>E</i>)-4-nitrobenzylidene]-4,4'-oxydianiline
;
_space_group_IT_number 2
_symmetry_cell_setting triclinic
_symmetry_space_group_name_Hall '-P 1'
_symmetry_space_group_name_H-M 'P -1'
_atom_sites_solution_hydrogens geom
_atom_sites_solution_primary direct
_atom_sites_solution_secondary difmap
_audit_creation_method SHELXL-97
_cell_angle_alpha 74.714(9)
_cell_angle_beta 78.885(10)
_cell_angle_gamma 64.643(10)
_cell_formula_units_Z 2
_cell_length_a 8.3322(11)
_cell_length_b 9.0716(16)
_cell_length_c 17.107(2)
_cell_measurement_reflns_used 23
_cell_measurement_temperature 293(2)
_cell_measurement_theta_max 12.50
_cell_measurement_theta_min 5.19
_cell_volume 1122.4(3)
_computing_cell_refinement 'XSCANS (Siemens, 1995)'
_computing_data_collection 'XSCANS (Siemens, 1995)'
_computing_data_reduction 'XSCANS (Siemens, 1995)'
_computing_molecular_graphics 'SHELXTL (Sheldrick, 2008)'
_computing_publication_material 'SHELXTL (Sheldrick, 2008)'
_computing_structure_refinement 'SHELXTL (Sheldrick, 2008)'
_computing_structure_solution 'SHELXTL (Sheldrick, 2008)'
_diffrn_ambient_temperature 293(2)
_diffrn_measured_fraction_theta_full 0.989
_diffrn_measured_fraction_theta_max 0.989
_diffrn_measurement_device 'Siemens P4'
_diffrn_measurement_method \w
_diffrn_radiation_monochromator graphite
_diffrn_radiation_source 'sealed tube'
_diffrn_radiation_type MoK\a
_diffrn_radiation_wavelength 0.71073
_diffrn_reflns_av_R_equivalents 0.0150
_diffrn_reflns_av_sigmaI/netI 0.0272
_diffrn_reflns_limit_h_max 9
_diffrn_reflns_limit_h_min 0
_diffrn_reflns_limit_k_max 10
_diffrn_reflns_limit_k_min -9
_diffrn_reflns_limit_l_max 20
_diffrn_reflns_limit_l_min -19
_diffrn_reflns_number 4200
_diffrn_reflns_theta_full 25.00
_diffrn_reflns_theta_max 25.00
_diffrn_reflns_theta_min 2.48
_diffrn_standards_decay_% 0
_diffrn_standards_interval_count 97
_diffrn_standards_number 3
_exptl_absorpt_coefficient_mu 0.098
_exptl_absorpt_correction_type none
_exptl_crystal_colour yellow
_exptl_crystal_density_diffrn 1.380
_exptl_crystal_density_method 'not measured'
_exptl_crystal_description block
_exptl_crystal_F_000 484
_exptl_crystal_size_max 0.52
_exptl_crystal_size_mid 0.32
_exptl_crystal_size_min 0.26
_refine_diff_density_max 0.137
_refine_diff_density_min -0.193
_refine_ls_extinction_coef 0.0142(18)
_refine_ls_extinction_expression Fc^*^=kFc[1+0.001xFc^2^\l^3^/sin(2\q)]^-1/4^
_refine_ls_extinction_method 'SHELXTL (Sheldrick, 2008)'
_refine_ls_goodness_of_fit_ref 1.022
_refine_ls_hydrogen_treatment refall
_refine_ls_matrix_type full
_refine_ls_number_parameters 389
_refine_ls_number_reflns 3909
_refine_ls_number_restraints 0
_refine_ls_restrained_S_all 1.022
_refine_ls_R_factor_all 0.0571
_refine_ls_R_factor_gt 0.0409
_refine_ls_shift/su_max 0.000
_refine_ls_shift/su_mean 0.000
_refine_ls_structure_factor_coef Fsqd
_refine_ls_weighting_details 'calc w=1/[\s^2^(Fo^2^)+(0.0503P)^2^+0.1958P] where P=(Fo^2^+2Fc^2^)/3'
_refine_ls_weighting_scheme calc
_refine_ls_wR_factor_gt 0.1033
_refine_ls_wR_factor_ref 0.1144
_reflns_number_gt 2972
_reflns_number_total 3909
_reflns_threshold_expression I>2\s(I)
_cod_data_source_file cv2603.cif
_cod_data_source_block I
_cod_depositor_comments
;
The following automatic conversions were performed:
'_symmetry_cell_setting' value 'Triclinic' changed to 'triclinic'
according to '/home/saulius/struct/CIF-dictionaries/cif_core.dic'
dictionary named 'cif_core.dic' version 2.4.1 from 2010-06-29.

Automatic conversion script
Id: cif_fix_enum 1527 2010-12-29 10:47:43Z saulius 

The following automatic conversions were performed:

'_symmetry_cell_setting' value 'Triclinic' changed to 'triclinic'
according to /home/saulius/struct/CIF-dictionaries/cif_core.dic
dictionary named 'cif_core.dic' version 2.4.1 from 2010-06-29.

Automatic conversion script
Id: cif_fix_values 1715 2011-07-08 13:25:40Z adriana 
;
_cod_database_code 2223040
_cod_database_fobs_code 2223040

loop_
_symmetry_equiv_pos_as_xyz
'x, y, z'
'-x, -y, -z'

loop_
_atom_site_type_symbol
_atom_site_label
_atom_site_fract_x
_atom_site_fract_y
_atom_site_fract_z
_atom_site_U_iso_or_equiv
_atom_site_adp_type
_atom_site_calc_flag
_atom_site_refinement_flags
_atom_site_occupancy
_atom_site_disorder_assembly
_atom_site_disorder_group
O O1 1.7461(2) -1.5786(2) 0.74989(10) 0.1006(6) Uani d . 1 . .
O O2 1.8293(3) -1.6837(2) 0.64341(12) 0.1072(6) Uani d . 1 . .
O O3 0.66294(17) -0.41925(15) 0.27173(8) 0.0675(4) Uani d . 1 . .
O O4 0.8910(2) 0.87019(18) -0.12942(11) 0.0838(5) Uani d . 1 . .
O O5 0.7292(3) 0.9709(2) -0.02700(11) 0.1184(7) Uani d . 1 . .
N N1 1.7396(2) -1.5702(2) 0.67832(12) 0.0737(5) Uani d . 1 . .
N N2 1.2107(2) -0.96099(19) 0.43282(10) 0.0631(4) Uani d . 1 . .
N N3 0.6330(2) 0.22173(17) 0.13724(9) 0.0556(4) Uani d . 1 . .
N N4 0.7983(2) 0.86027(19) -0.06546(11) 0.0667(4) Uani d . 1 . .
C C1 1.6151(2) -1.4143(2) 0.63208(11) 0.0561(4) Uani d . 1 . .
C C2 1.5930(3) -1.4084(3) 0.55334(13) 0.0697(5) Uani d . 1 . .
C C3 1.4715(3) -1.2638(3) 0.51122(13) 0.0692(5) Uani d . 1 . .
C C4 1.3747(2) -1.1275(2) 0.54727(11) 0.0567(4) Uani d . 1 . .
C C5 1.4043(3) -1.1372(3) 0.62583(12) 0.0666(5) Uani d . 1 . .
C C6 1.5244(3) -1.2814(3) 0.66859(12) 0.0646(5) Uani d . 1 . .
C C7 1.2366(3) -0.9765(3) 0.50481(13) 0.0640(5) Uani d . 1 . .
C C8 1.0753(2) -0.8152(2) 0.39338(11) 0.0557(4) Uani d . 1 . .
C C9 1.0170(3) -0.8290(2) 0.32617(11) 0.0614(5) Uani d . 1 . .
C C10 0.8827(3) -0.6950(2) 0.28467(12) 0.0603(5) Uani d . 1 . .
C C11 0.8091(2) -0.5460(2) 0.30985(11) 0.0554(4) Uani d . 1 . .
C C12 0.8703(3) -0.5267(2) 0.37428(12) 0.0640(5) Uani d . 1 . .
C C13 1.0025(3) -0.6607(2) 0.41617(13) 0.0650(5) Uani d . 1 . .
C C14 0.6656(2) -0.2624(2) 0.24132(10) 0.0527(4) Uani d . 1 . .
C C15 0.5020(2) -0.1291(2) 0.23764(11) 0.0570(4) Uani d . 1 . .
C C16 0.4942(2) 0.0295(2) 0.20338(11) 0.0560(4) Uani d . 1 . .
C C17 0.6481(2) 0.0556(2) 0.17089(9) 0.0504(4) Uani d . 1 . .
C C18 0.8120(2) -0.0792(2) 0.17666(11) 0.0565(4) Uani d . 1 . .
C C19 0.8211(2) -0.2388(2) 0.21218(11) 0.0569(4) Uani d . 1 . .
C C20 0.7171(2) 0.2500(2) 0.06917(11) 0.0534(4) Uani d . 1 . .
C C21 0.7241(2) 0.4137(2) 0.03302(10) 0.0495(4) Uani d . 1 . .
C C22 0.8183(3) 0.4350(2) -0.04281(11) 0.0580(5) Uani d . 1 . .
C C23 0.8408(3) 0.5821(2) -0.07591(12) 0.0588(5) Uani d . 1 . .
C C24 0.7657(2) 0.70731(19) -0.03286(11) 0.0527(4) Uani d . 1 . .
C C25 0.6657(3) 0.6929(2) 0.04074(11) 0.0606(5) Uani d . 1 . .
C C26 0.6447(3) 0.5455(2) 0.07374(11) 0.0567(4) Uani d . 1 . .
H H2 1.657(3) -1.501(3) 0.5313(12) 0.079(6) Uiso d . 1 . .
H H3 1.454(3) -1.258(3) 0.4561(14) 0.089(7) Uiso d . 1 . .
H H5 1.332(3) -1.034(3) 0.6515(13) 0.089(7) Uiso d . 1 . .
H H6 1.542(3) -1.293(2) 0.7242(13) 0.077(6) Uiso d . 1 . .
H H7 1.167(3) -0.892(3) 0.5362(14) 0.099(8) Uiso d . 1 . .
H H9 1.073(3) -0.939(2) 0.3098(11) 0.072(6) Uiso d . 1 . .
H H10 0.839(3) -0.707(2) 0.2398(12) 0.077(6) Uiso d . 1 . .
H H12 0.822(3) -0.421(3) 0.3907(12) 0.075(6) Uiso d . 1 . .
H H13 1.044(2) -0.650(2) 0.4595(12) 0.063(5) Uiso d . 1 . .
H H15 0.397(3) -0.151(2) 0.2596(11) 0.071(6) Uiso d . 1 . .
H H16 0.381(3) 0.125(2) 0.2019(11) 0.071(6) Uiso d . 1 . .
H H18 0.923(3) -0.061(2) 0.1556(11) 0.063(5) Uiso d . 1 . .
H H19 0.934(3) -0.331(2) 0.2162(11) 0.064(5) Uiso d . 1 . .
H H20 0.784(3) 0.161(2) 0.0355(11) 0.066(5) Uiso d . 1 . .
H H22 0.876(3) 0.342(2) -0.0724(11) 0.071(6) Uiso d . 1 . .
H H23 0.904(3) 0.597(2) -0.1244(12) 0.075(6) Uiso d . 1 . .
H H25 0.616(3) 0.777(2) 0.0689(12) 0.071(6) Uiso d . 1 . .
H H26 0.577(3) 0.528(2) 0.1242(12) 0.069(6) Uiso d . 1 . .

loop_
_atom_site_aniso_label
_atom_site_aniso_U_11
_atom_site_aniso_U_22
_atom_site_aniso_U_33
_atom_site_aniso_U_12
_atom_site_aniso_U_13
_atom_site_aniso_U_23
O1 0.0832(11) 0.1146(13) 0.0768(11) -0.0193(10) -0.0332(9) 0.0079(9)
O2 0.1096(14) 0.0678(10) 0.1184(14) -0.0056(10) -0.0316(11) -0.0138(10)
O3 0.0578(8) 0.0524(7) 0.0882(9) -0.0272(6) -0.0217(7) 0.0123(6)
O4 0.0881(11) 0.0700(9) 0.0968(11) -0.0467(8) -0.0059(9) 0.0018(8)
O5 0.200(2) 0.0732(10) 0.1070(13) -0.0782(13) 0.0012(13) -0.0290(10)
N1 0.0614(11) 0.0742(12) 0.0796(13) -0.0268(9) -0.0185(9) 0.0020(10)
N2 0.0586(9) 0.0617(9) 0.0639(10) -0.0236(8) -0.0106(8) -0.0018(7)
N3 0.0617(9) 0.0480(8) 0.0558(9) -0.0231(7) -0.0096(7) -0.0031(6)
N4 0.0812(12) 0.0512(9) 0.0746(11) -0.0319(9) -0.0258(9) -0.0009(8)
C1 0.0512(10) 0.0583(10) 0.0584(11) -0.0253(9) -0.0112(8) -0.0007(8)
C2 0.0724(13) 0.0627(12) 0.0707(13) -0.0205(11) -0.0128(10) -0.0147(10)
C3 0.0763(13) 0.0713(13) 0.0579(12) -0.0268(11) -0.0163(10) -0.0073(10)
C4 0.0542(10) 0.0590(10) 0.0568(10) -0.0278(9) -0.0060(8) -0.0018(8)
C5 0.0674(12) 0.0655(12) 0.0615(12) -0.0217(10) -0.0082(10) -0.0108(9)
C6 0.0667(12) 0.0721(13) 0.0549(11) -0.0286(10) -0.0128(9) -0.0061(9)
C7 0.0611(12) 0.0633(12) 0.0619(12) -0.0249(10) -0.0042(9) -0.0045(10)
C8 0.0493(10) 0.0543(10) 0.0570(10) -0.0224(8) -0.0051(8) 0.0020(8)
C9 0.0598(11) 0.0569(11) 0.0606(11) -0.0197(9) -0.0048(9) -0.0074(9)
C10 0.0596(11) 0.0620(11) 0.0575(11) -0.0259(9) -0.0091(9) -0.0037(9)
C11 0.0492(10) 0.0511(10) 0.0598(10) -0.0242(8) -0.0069(8) 0.0071(8)
C12 0.0705(13) 0.0498(10) 0.0674(12) -0.0228(9) -0.0100(10) -0.0047(9)
C13 0.0733(13) 0.0614(12) 0.0618(12) -0.0294(10) -0.0179(10) -0.0022(9)
C14 0.0561(10) 0.0483(9) 0.0528(10) -0.0247(8) -0.0109(8) 0.0019(7)
C15 0.0475(10) 0.0582(11) 0.0636(11) -0.0237(9) -0.0086(8) -0.0025(8)
C16 0.0490(10) 0.0518(10) 0.0607(11) -0.0156(8) -0.0112(8) -0.0043(8)
C17 0.0575(10) 0.0481(9) 0.0454(9) -0.0227(8) -0.0089(8) -0.0033(7)
C18 0.0519(10) 0.0543(10) 0.0615(11) -0.0248(9) -0.0053(8) -0.0024(8)
C19 0.0484(10) 0.0509(10) 0.0634(11) -0.0176(8) -0.0083(8) -0.0003(8)
C20 0.0603(11) 0.0473(9) 0.0549(10) -0.0230(8) -0.0103(8) -0.0080(8)
C21 0.0536(10) 0.0456(9) 0.0499(9) -0.0201(8) -0.0122(7) -0.0048(7)
C22 0.0698(12) 0.0462(10) 0.0567(11) -0.0224(9) -0.0026(9) -0.0119(8)
C23 0.0635(11) 0.0524(10) 0.0573(11) -0.0245(9) -0.0026(9) -0.0057(8)
C24 0.0592(10) 0.0431(9) 0.0589(10) -0.0221(8) -0.0202(8) -0.0018(7)
C25 0.0757(13) 0.0463(10) 0.0595(11) -0.0190(9) -0.0140(10) -0.0137(8)
C26 0.0651(11) 0.0524(10) 0.0507(10) -0.0219(9) -0.0066(9) -0.0091(8)

loop_
_atom_type_symbol
_atom_type_description
_atom_type_scat_dispersion_real
_atom_type_scat_dispersion_imag
_atom_type_scat_source
C C 0.0033 0.0016 'International Tables Vol C Tables 4.2.6.8 and 6.1.1.4'
H H 0.0000 0.0000 'International Tables Vol C Tables 4.2.6.8 and 6.1.1.4'
N N 0.0061 0.0033 'International Tables Vol C Tables 4.2.6.8 and 6.1.1.4'
O O 0.0106 0.0060 'International Tables Vol C Tables 4.2.6.8 and 6.1.1.4'

loop_
_geom_angle_atom_site_label_1
_geom_angle_atom_site_label_2
_geom_angle_atom_site_label_3
_geom_angle_site_symmetry_1
_geom_angle_site_symmetry_3
_geom_angle
_geom_angle_publ_flag
C14 O3 C11 . . 118.85(13) ?
O2 N1 O1 . . 123.39(19) ?
O2 N1 C1 . . 118.48(19) ?
O1 N1 C1 . . 118.1(2) ?
C7 N2 C8 . . 120.80(18) ?
C20 N3 C17 . . 118.44(15) ?
O5 N4 O4 . . 123.56(17) ?
O5 N4 C24 . . 117.74(18) ?
O4 N4 C24 . . 118.69(16) ?
C6 C1 C2 . . 122.07(18) ?
C6 C1 N1 . . 119.08(18) ?
C2 C1 N1 . . 118.85(19) ?
C1 C2 C3 . . 118.6(2) ?
C1 C2 H2 . . 119.0(13) ?
C3 C2 H2 . . 122.4(13) ?
C2 C3 C4 . . 120.64(19) ?
C2 C3 H3 . . 119.7(13) ?
C4 C3 H3 . . 119.6(13) ?
C3 C4 C5 . . 118.88(18) ?
C3 C4 C7 . . 121.08(18) ?
C5 C4 C7 . . 119.99(19) ?
C6 C5 C4 . . 120.9(2) ?
C6 C5 H5 . . 121.3(12) ?
C4 C5 H5 . . 117.8(12) ?
C1 C6 C5 . . 118.84(19) ?
C1 C6 H6 . . 118.9(12) ?
C5 C6 H6 . . 122.2(12) ?
N2 C7 C4 . . 121.7(2) ?
N2 C7 H7 . . 122.5(14) ?
C4 C7 H7 . . 115.8(14) ?
C9 C8 C13 . . 118.62(17) ?
C9 C8 N2 . . 116.51(17) ?
C13 C8 N2 . . 124.84(17) ?
C8 C9 C10 . . 120.91(19) ?
C8 C9 H9 . . 117.4(11) ?
C10 C9 H9 . . 121.7(11) ?
C11 C10 C9 . . 119.33(19) ?
C11 C10 H10 . . 120.1(12) ?
C9 C10 H10 . . 120.6(12) ?
C10 C11 C12 . . 120.95(17) ?
C10 C11 O3 . . 117.62(17) ?
C12 C11 O3 . . 121.29(17) ?
C11 C12 C13 . . 119.60(19) ?
C11 C12 H12 . . 121.1(12) ?
C13 C12 H12 . . 119.3(12) ?
C12 C13 C8 . . 120.5(2) ?
C12 C13 H13 . . 120.5(12) ?
C8 C13 H13 . . 119.0(12) ?
C19 C14 C15 . . 120.83(16) ?
C19 C14 O3 . . 122.74(16) ?
C15 C14 O3 . . 116.35(15) ?
C14 C15 C16 . . 119.40(17) ?
C14 C15 H15 . . 118.0(11) ?
C16 C15 H15 . . 122.6(11) ?
C15 C16 C17 . . 120.79(17) ?
C15 C16 H16 . . 120.6(12) ?
C17 C16 H16 . . 118.6(12) ?
C16 C17 C18 . . 119.11(15) ?
C16 C17 N3 . . 118.57(15) ?
C18 C17 N3 . . 122.20(16) ?
C17 C18 C19 . . 120.35(17) ?
C17 C18 H18 . . 119.4(10) ?
C19 C18 H18 . . 120.2(10) ?
C14 C19 C18 . . 119.44(17) ?
C14 C19 H19 . . 120.4(11) ?
C18 C19 H19 . . 120.2(11) ?
N3 C20 C21 . . 122.54(17) ?
N3 C20 H20 . . 122.0(10) ?
C21 C20 H20 . . 115.4(10) ?
C26 C21 C22 . . 119.25(16) ?
C26 C21 C20 . . 121.80(16) ?
C22 C21 C20 . . 118.91(16) ?
C23 C22 C21 . . 120.78(17) ?
C23 C22 H22 . . 119.2(11) ?
C21 C22 H22 . . 120.0(11) ?
C24 C23 C22 . . 118.32(18) ?
C24 C23 H23 . . 119.8(13) ?
C22 C23 H23 . . 121.9(13) ?
C23 C24 C25 . . 122.38(16) ?
C23 C24 N4 . . 118.52(17) ?
C25 C24 N4 . . 119.07(16) ?
C24 C25 C26 . . 119.05(17) ?
C24 C25 H25 . . 121.6(12) ?
C26 C25 H25 . . 119.3(12) ?
C25 C26 C21 . . 120.13(18) ?
C25 C26 H26 . . 123.1(12) ?
C21 C26 H26 . . 116.8(12) ?

loop_
_geom_bond_atom_site_label_1
_geom_bond_atom_site_label_2
_geom_bond_site_symmetry_2
_geom_bond_distance
_geom_bond_publ_flag
O1 N1 . 1.217(2) ?
O2 N1 . 1.211(2) ?
O3 C14 . 1.388(2) ?
O3 C11 . 1.394(2) ?
O4 N4 . 1.218(2) ?
O5 N4 . 1.216(2) ?
N1 C1 . 1.474(2) ?
N2 C7 . 1.252(3) ?
N2 C8 . 1.422(2) ?
N3 C20 . 1.262(2) ?
N3 C17 . 1.424(2) ?
N4 C24 . 1.472(2) ?
C1 C6 . 1.360(3) ?
C1 C2 . 1.378(3) ?
C2 C3 . 1.382(3) ?
C2 H2 . 0.92(2) ?
C3 C4 . 1.384(3) ?
C3 H3 . 0.97(2) ?
C4 C5 . 1.386(3) ?
C4 C7 . 1.475(3) ?
C5 C6 . 1.380(3) ?
C5 H5 . 1.03(2) ?
C6 H6 . 0.96(2) ?
C7 H7 . 0.96(2) ?
C8 C9 . 1.385(3) ?
C8 C13 . 1.397(3) ?
C9 C10 . 1.386(3) ?
C9 H9 . 0.99(2) ?
C10 C11 . 1.373(3) ?
C10 H10 . 0.96(2) ?
C11 C12 . 1.379(3) ?
C12 C13 . 1.379(3) ?
C12 H12 . 0.97(2) ?
C13 H13 . 0.920(19) ?
C14 C19 . 1.380(2) ?
C14 C15 . 1.381(2) ?
C15 C16 . 1.381(2) ?
C15 H15 . 0.97(2) ?
C16 C17 . 1.387(2) ?
C16 H16 . 0.97(2) ?
C17 C18 . 1.389(2) ?
C18 C19 . 1.389(2) ?
C18 H18 . 0.990(19) ?
C19 H19 . 0.956(19) ?
C20 C21 . 1.472(2) ?
C20 H20 . 1.016(19) ?
C21 C26 . 1.392(2) ?
C21 C22 . 1.393(2) ?
C22 C23 . 1.383(3) ?
C22 H22 . 0.99(2) ?
C23 C24 . 1.371(3) ?
C23 H23 . 0.90(2) ?
C24 C25 . 1.378(3) ?
C25 C26 . 1.378(3) ?
C25 H25 . 0.92(2) ?
C26 H26 . 0.953(19) ?

loop_
_geom_hbond_atom_site_label_D
_geom_hbond_atom_site_label_H
_geom_hbond_atom_site_label_A
_geom_hbond_site_symmetry_A
_geom_hbond_distance_DH
_geom_hbond_distance_HA
_geom_hbond_distance_DA
_geom_hbond_angle_DHA
C19 H19 O1 2_836 0.956(19) 2.57(2) 3.375(2) 142.4(14)
C20 H20 O5 1_545 1.016(19) 2.48(2) 3.323(2) 139.7(14)

loop_
_cod_related_entry_id
_cod_related_entry_database
_cod_related_entry_code
1 ChemSpider 1371988
